data_2239049
loop_
_publ_author_name
'Sebbar, Nada Kheira'
'Zerzouf, Abdelfettah'
'Essassi, El Mokhtar'
'Saadi, Mohamed'
'El Ammari, Lahcen'

_publ_section_title
;
 4-[(1-Benzyl-1<i>H</i>-1,2,3-triazol-4-yl)methyl]-2<i>H</i>-1,4-benzothiazin-3(4<i>H</i>)-one
;
_journal_coeditor_code TK5287
_journal_issue 2
_journal_name_full 'Acta Crystallographica Section E'
_journal_page_first o160
_journal_page_last o161
_journal_paper_doi 10.1107/S1600536814000786
_journal_volume 70
_journal_year 2014
_chemical_formula_iupac 'C18 H16 N4 O S'
_chemical_formula_moiety 'C18 H16 N4 O S'
_chemical_formula_sum 'C18 H16 N4 O S'
_chemical_formula_weight 336.41
_chemical_name_systematic 4-[(1-Benzyl-1<i>H</i>-1,2,3-triazol-4-yl)methyl]-2<i>H</i>-1,4-benzothiazin-3(4<i>H</i>)-one
_space_group_IT_number 14
_symmetry_cell_setting monoclinic
_symmetry_space_group_name_Hall '-P 2ybc'
_symmetry_space_group_name_H-M 'P 1 21/c 1'
_atom_sites_solution_hydrogens geom
_atom_sites_solution_primary direct
_atom_sites_solution_secondary difmap
_audit_creation_method SHELXL-97
_cell_angle_alpha 90.00
_cell_angle_beta 96.633(10)
_cell_angle_gamma 90.00
_cell_formula_units_Z 4
_cell_length_a 13.283(2)
_cell_length_b 5.3661(10)
_cell_length_c 23.281(4)
_cell_measurement_reflns_used 3526
_cell_measurement_temperature 296(2)
_cell_measurement_theta_max 27.10
_cell_measurement_theta_min 1.76
_cell_volume 1648.3(5)
_computing_cell_refinement 'SAINT-Plus (Bruker, 2009)'
_computing_data_collection 'APEX2 (Bruker, 2009)'
_computing_data_reduction 'SAINT-Plus (Bruker, 2009)'
_computing_molecular_graphics 'ORTEP-3 for Windows (Farrugia, 2012)'
_computing_publication_material 'PLATON (Spek, 2009) and publCIF (Westrip, 2010)'
_computing_structure_refinement 'SHELXL97 (Sheldrick, 2008)'
_computing_structure_solution 'SHELXS97 (Sheldrick, 2008)'
_diffrn_ambient_temperature 296(2)
_diffrn_measured_fraction_theta_full 0.970
_diffrn_measured_fraction_theta_max 0.970
_diffrn_measurement_device_type 'Bruker X8 APEX'
_diffrn_measurement_method '\f and \w scans'
_diffrn_radiation_monochromator graphite
_diffrn_radiation_source 'fine-focus sealed tube'
_diffrn_radiation_type MoK\a
_diffrn_radiation_wavelength 0.71073
_diffrn_reflns_av_R_equivalents 0.0435
_diffrn_reflns_av_sigmaI/netI 0.0316
_diffrn_reflns_limit_h_max 17
_diffrn_reflns_limit_h_min -16
_diffrn_reflns_limit_k_max 5
_diffrn_reflns_limit_k_min -6
_diffrn_reflns_limit_l_max 29
_diffrn_reflns_limit_l_min -29
_diffrn_reflns_number 15366
_diffrn_reflns_theta_full 27.10
_diffrn_reflns_theta_max 27.10
_diffrn_reflns_theta_min 1.76
_exptl_absorpt_coefficient_mu 0.209
_exptl_absorpt_correction_T_max 0.7466
_exptl_absorpt_correction_T_min 0.6493
_exptl_absorpt_correction_type multi-scan
_exptl_absorpt_process_details '(SADABS; Bruker, 2009)'
_exptl_crystal_colour colourless
_exptl_crystal_density_diffrn 1.356
_exptl_crystal_density_method 'not measured'
_exptl_crystal_description block
_exptl_crystal_F_000 704
_exptl_crystal_size_max 0.39
_exptl_crystal_size_mid 0.35
_exptl_crystal_size_min 0.28
_refine_diff_density_max 0.224
_refine_diff_density_min -0.332
_refine_ls_extinction_method none
_refine_ls_goodness_of_fit_ref 1.025
_refine_ls_hydrogen_treatment constr
_refine_ls_matrix_type full
_refine_ls_number_parameters 217
_refine_ls_number_reflns 3526
_refine_ls_number_restraints 0
_refine_ls_restrained_S_all 1.025
_refine_ls_R_factor_all 0.0664
_refine_ls_R_factor_gt 0.0459
_refine_ls_shift/su_max 0.000
_refine_ls_shift/su_mean 0.000
_refine_ls_structure_factor_coef Fsqd
_refine_ls_weighting_details 'calc w=1/[\s^2^(Fo^2^)+(0.0870P)^2^+0.1602P] where P=(Fo^2^+2Fc^2^)/3'
_refine_ls_weighting_scheme calc
_refine_ls_wR_factor_gt 0.1334
_refine_ls_wR_factor_ref 0.1492
_reflns_number_gt 2540
_reflns_number_total 3526
_reflns_threshold_expression I>2\s(I)
_cod_data_source_file tk5287sup1.cif
_cod_data_source_block I
_cod_original_sg_symbol_H-M 'P 21/c'
_cod_database_code 2239049
_cod_database_fobs_code 2239049

loop_
_symmetry_equiv_pos_as_xyz
'x, y, z'
'-x, y+1/2, -z+1/2'
'-x, -y, -z'
'x, -y-1/2, z-1/2'

loop_
_atom_site_type_symbol
_atom_site_label
_atom_site_fract_x
_atom_site_fract_y
_atom_site_fract_z
_atom_site_U_iso_or_equiv
_atom_site_adp_type
_atom_site_calc_flag
_atom_site_refinement_flags
_atom_site_occupancy
_atom_site_symmetry_multiplicity
C C1 0.22144(17) 1.2104(4) 0.32721(9) 0.0608(6) Uani d . 1 1
H H1 0.2703 1.3328 0.3361 0.073 Uiso calc R 1 1
C C2 0.13131(19) 1.2201(4) 0.35176(10) 0.0663(6) Uani d . 1 1
H H2 0.1207 1.3471 0.3776 0.080 Uiso calc R 1 1
C C3 0.05772(18) 1.0436(4) 0.33828(10) 0.0620(6) Uani d . 1 1
H H3 -0.0028 1.0501 0.3547 0.074 Uiso calc R 1 1
C C4 0.07467(19) 0.8572(5) 0.30010(9) 0.0675(7) Uani d . 1 1
H H4 0.0246 0.7387 0.2901 0.081 Uiso calc R 1 1
C C5 0.16506(19) 0.8438(4) 0.27650(8) 0.0577(6) Uani d . 1 1
H H5 0.1759 0.7140 0.2515 0.069 Uiso calc R 1 1
C C6 0.23928(15) 1.0199(4) 0.28950(7) 0.0457(4) Uani d . 1 1
C C7 0.33713(17) 1.0077(4) 0.26263(8) 0.0597(6) Uani d . 1 1
H H7A 0.3309 0.8829 0.2323 0.072 Uiso calc R 1 1
H H7B 0.3490 1.1673 0.2450 0.072 Uiso calc R 1 1
C C8 0.48825(17) 1.0970(4) 0.33613(9) 0.0545(5) Uani d . 1 1
H H8 0.4885 1.2703 0.3354 0.065 Uiso calc R 1 1
C C9 0.55342(15) 0.9457(3) 0.36961(7) 0.0424(4) Uani d . 1 1
C C10 0.64140(18) 1.0099(4) 0.41219(9) 0.0555(5) Uani d . 1 1
H H10A 0.6711 1.1646 0.4006 0.067 Uiso calc R 1 1
H H10B 0.6181 1.0363 0.4497 0.067 Uiso calc R 1 1
C C11 0.72308(14) 0.6346(4) 0.46251(7) 0.0438(4) Uani d . 1 1
C C12 0.64100(17) 0.6069(5) 0.49446(8) 0.0581(6) Uani d . 1 1
H H12 0.5823 0.6994 0.4847 0.070 Uiso calc R 1 1
C C13 0.6465(2) 0.4417(5) 0.54082(8) 0.0727(8) Uani d . 1 1
H H13 0.5923 0.4296 0.5627 0.087 Uiso calc R 1 1
C C14 0.7301(2) 0.2979(6) 0.55454(8) 0.0780(8) Uani d . 1 1
H H14 0.7327 0.1873 0.5854 0.094 Uiso calc R 1 1
C C15 0.81136(19) 0.3164(5) 0.52239(8) 0.0683(7) Uani d . 1 1
H H15 0.8680 0.2154 0.5311 0.082 Uiso calc R 1 1
C C16 0.80820(15) 0.4867(4) 0.47686(7) 0.0499(5) Uani d . 1 1
C C17 0.84430(15) 0.5783(4) 0.36944(7) 0.0526(5) Uani d . 1 1
H H17A 0.8910 0.6067 0.3410 0.063 Uiso calc R 1 1
H H17B 0.8032 0.4341 0.3572 0.063 Uiso calc R 1 1
C C18 0.77735(15) 0.8007(4) 0.37190(7) 0.0480(5) Uani d . 1 1
N N1 0.42420(12) 0.9464(3) 0.30471(6) 0.0442(4) Uani d . 1 1
N N2 0.44742(13) 0.7078(3) 0.31697(6) 0.0482(4) Uani d . 1 1
N N3 0.52629(12) 0.7072(3) 0.35664(6) 0.0461(4) Uani d . 1 1
N N4 0.71926(12) 0.8149(3) 0.41721(6) 0.0451(4) Uani d . 1 1
O O1 0.77092(14) 0.9600(3) 0.33403(6) 0.0689(5) Uani d . 1 1
S S1 0.91484(4) 0.51598(14) 0.43858(2) 0.0692(2) Uani d . 1 1

loop_
_atom_site_aniso_label
_atom_site_aniso_U_11
_atom_site_aniso_U_22
_atom_site_aniso_U_33
_atom_site_aniso_U_12
_atom_site_aniso_U_13
_atom_site_aniso_U_23
C1 0.0529(13) 0.0505(13) 0.0794(14) -0.0036(10) 0.0088(11) -0.0073(10)
C2 0.0640(15) 0.0553(13) 0.0817(14) 0.0067(11) 0.0168(12) -0.0186(11)
C3 0.0530(13) 0.0659(14) 0.0694(13) 0.0021(11) 0.0169(11) 0.0023(11)
C4 0.0738(16) 0.0651(15) 0.0658(12) -0.0245(12) 0.0177(12) -0.0075(11)
C5 0.0784(16) 0.0501(12) 0.0461(9) -0.0030(11) 0.0137(10) -0.0047(9)
C6 0.0480(11) 0.0503(11) 0.0385(8) 0.0108(9) 0.0041(7) 0.0125(8)
C7 0.0553(13) 0.0785(16) 0.0465(10) 0.0182(11) 0.0108(9) 0.0225(10)
C8 0.0598(13) 0.0292(9) 0.0759(13) 0.0004(9) 0.0141(11) 0.0046(9)
C9 0.0480(11) 0.0325(9) 0.0483(9) -0.0044(8) 0.0125(8) -0.0029(7)
C10 0.0621(13) 0.0426(11) 0.0615(11) -0.0112(10) 0.0064(10) -0.0110(9)
C11 0.0433(10) 0.0563(11) 0.0312(7) -0.0180(9) 0.0015(7) -0.0067(7)
C12 0.0483(12) 0.0824(15) 0.0449(10) -0.0193(11) 0.0101(9) -0.0094(10)
C13 0.0673(16) 0.114(2) 0.0379(9) -0.0397(15) 0.0129(10) -0.0035(11)
C14 0.0828(19) 0.110(2) 0.0378(9) -0.0344(16) -0.0084(10) 0.0178(11)
C15 0.0655(15) 0.0909(18) 0.0437(10) -0.0127(13) -0.0145(9) 0.0138(11)
C16 0.0410(10) 0.0736(14) 0.0332(8) -0.0165(10) -0.0039(7) -0.0012(8)
C17 0.0461(11) 0.0736(14) 0.0391(8) -0.0139(10) 0.0094(8) -0.0017(9)
C18 0.0469(11) 0.0581(12) 0.0387(8) -0.0221(9) 0.0036(7) -0.0004(8)
N1 0.0450(9) 0.0419(9) 0.0469(8) 0.0054(7) 0.0102(7) 0.0093(6)
N2 0.0531(10) 0.0375(9) 0.0513(8) 0.0015(7) -0.0049(7) 0.0012(7)
N3 0.0538(10) 0.0318(8) 0.0503(8) -0.0042(7) -0.0035(7) -0.0009(6)
N4 0.0435(9) 0.0497(9) 0.0419(7) -0.0123(7) 0.0044(6) -0.0033(7)
O1 0.0803(12) 0.0684(10) 0.0588(8) -0.0190(8) 0.0122(8) 0.0172(7)
S1 0.0364(3) 0.1170(6) 0.0528(3) -0.0050(3) -0.0005(2) 0.0036(3)

loop_
_atom_type_symbol
_atom_type_description
_atom_type_scat_dispersion_real
_atom_type_scat_dispersion_imag
_atom_type_scat_source
C C 0.0033 0.0016 'International Tables Vol C Tables 4.2.6.8 and 6.1.1.4'
H H 0.0000 0.0000 'International Tables Vol C Tables 4.2.6.8 and 6.1.1.4'
N N 0.0061 0.0033 'International Tables Vol C Tables 4.2.6.8 and 6.1.1.4'
O O 0.0106 0.0060 'International Tables Vol C Tables 4.2.6.8 and 6.1.1.4'
S S 0.1246 0.1234 'International Tables Vol C Tables 4.2.6.8 and 6.1.1.4'

loop_
_geom_angle_atom_site_label_1
_geom_angle_atom_site_label_2
_geom_angle_atom_site_label_3
_geom_angle
C6 C1 C2 120.5(2)
C6 C1 H1 119.7
C2 C1 H1 119.7
C3 C2 C1 120.5(2)
C3 C2 H2 119.8
C1 C2 H2 119.8
C2 C3 C4 119.0(2)
C2 C3 H3 120.5
C4 C3 H3 120.5
C3 C4 C5 120.7(2)
C3 C4 H4 119.6
C5 C4 H4 119.6
C6 C5 C4 120.80(19)
C6 C5 H5 119.6
C4 C5 H5 119.6
C5 C6 C1 118.43(18)
C5 C6 C7 120.64(18)
C1 C6 C7 120.92(19)
N1 C7 C6 112.60(14)
N1 C7 H7A 109.1
C6 C7 H7A 109.1
N1 C7 H7B 109.1
C6 C7 H7B 109.1
H7A C7 H7B 107.8
N1 C8 C9 106.02(17)
N1 C8 H8 127.0
C9 C8 H8 127.0
N3 C9 C8 107.47(18)
N3 C9 C10 122.51(17)
C8 C9 C10 130.00(18)
N4 C10 C9 112.43(15)
N4 C10 H10A 109.1
C9 C10 H10A 109.1
N4 C10 H10B 109.1
C9 C10 H10B 109.1
H10A C10 H10B 107.8
C16 C11 C12 118.32(18)
C16 C11 N4 121.53(16)
C12 C11 N4 120.14(19)
C13 C12 C11 120.4(2)
C13 C12 H12 119.8
C11 C12 H12 119.8
C14 C13 C12 120.8(2)
C14 C13 H13 119.6
C12 C13 H13 119.6
C13 C14 C15 119.9(2)
C13 C14 H14 120.1
C15 C14 H14 120.1
C14 C15 C16 120.0(2)
C14 C15 H15 120.0
C16 C15 H15 120.0
C11 C16 C15 120.55(19)
C11 C16 S1 120.37(14)
C15 C16 S1 119.07(18)
C18 C17 S1 111.42(13)
C18 C17 H17A 109.3
S1 C17 H17A 109.3
C18 C17 H17B 109.3
S1 C17 H17B 109.3
H17A C17 H17B 108.0
O1 C18 N4 120.9(2)
O1 C18 C17 121.52(17)
N4 C18 C17 117.51(16)
C8 N1 N2 110.29(16)
C8 N1 C7 129.57(18)
N2 N1 C7 120.13(17)
N3 N2 N1 107.31(15)
N2 N3 C9 108.92(15)
C18 N4 C11 123.52(17)
C18 N4 C10 115.48(16)
C11 N4 C10 120.46(15)
C16 S1 C17 95.91(9)

loop_
_geom_bond_atom_site_label_1
_geom_bond_atom_site_label_2
_geom_bond_distance
C1 C6 1.385(3)
C1 C2 1.386(3)
C1 H1 0.9300
C2 C3 1.371(3)
C2 H2 0.9300
C3 C4 1.374(3)
C3 H3 0.9300
C4 C5 1.379(3)
C4 H4 0.9300
C5 C6 1.374(3)
C5 H5 0.9300
C6 C7 1.508(3)
C7 N1 1.464(3)
C7 H7A 0.9700
C7 H7B 0.9700
C8 N1 1.330(3)
C8 C9 1.364(3)
C8 H8 0.9300
C9 N3 1.354(2)
C9 C10 1.483(3)
C10 N4 1.466(3)
C10 H10A 0.9700
C10 H10B 0.9700
C11 C16 1.390(3)
C11 C12 1.397(3)
C11 N4 1.428(2)
C12 C13 1.392(3)
C12 H12 0.9300
C13 C14 1.360(4)
C13 H13 0.9300
C14 C15 1.387(4)
C14 H14 0.9300
C15 C16 1.396(3)
C15 H15 0.9300
C16 S1 1.766(2)
C17 C18 1.493(3)
C17 S1 1.798(2)
C17 H17A 0.9700
C17 H17B 0.9700
C18 O1 1.224(2)
C18 N4 1.379(2)
N1 N2 1.340(2)
N2 N3 1.314(2)

loop_
_geom_hbond_atom_site_label_D
_geom_hbond_atom_site_label_H
_geom_hbond_atom_site_label_A
_geom_hbond_site_symmetry_A
_geom_hbond_distance_DH
_geom_hbond_distance_HA
_geom_hbond_distance_DA
_geom_hbond_angle_DHA
C8 H8 N2 1_565 0.93 2.44 3.344(3) 164.8
C8 H8 N3 1_565 0.93 2.44 3.339(3) 163.7
C5 H5 O1 2_645 0.93 2.58 3.477(2) 162.9
